data_7701806
loop_
_publ_author_name
'Xu, Conghui'
'Talavera, Maria'
'Sander, Stefan'
'Braun, Thomas'

_publ_section_title
;
 C-H and C-F bond activation reactions of pentafluorostyrene at rhodium
 complexes.
;
_journal_issue 43
_journal_name_full 'Dalton transactions (Cambridge, England : 2003)'
_journal_page_first 16258
_journal_page_last 16267
_journal_paper_doi 10.1039/c9dt03371h
_journal_volume 48
_journal_year 2019
_chemical_formula_sum 'C26 H49 F5 P3 Rh'
_chemical_formula_weight 652.47
_space_group_crystal_system orthorhombic
_space_group_IT_number 61
_space_group_name_Hall '-P 2ac 2ab'
_space_group_name_H-M_alt 'P b c a'
_atom_sites_solution_hydrogens geom
_audit_creation_method SHELXL-2016/4
_audit_update_record
;
2019-09-26 deposited with the CCDC.	2019-10-10 downloaded from the CCDC.
;
_cell_angle_alpha 90
_cell_angle_beta 90
_cell_angle_gamma 90
_cell_formula_units_Z 8
_cell_length_a 19.5336(18)
_cell_length_b 13.3846(12)
_cell_length_c 22.1579(19)
_cell_measurement_reflns_used 9750
_cell_measurement_temperature 100(2)
_cell_measurement_theta_max 26.37
_cell_measurement_theta_min 2.58
_cell_volume 5793.2(9)
_computing_cell_refinement 'Bruker SAINT'
_computing_data_collection 'Bruker APEX2'
_computing_data_reduction 'Bruker SAINT'
_computing_structure_refinement 'SHELXL-2016/4 (Sheldrick, 2016)'
_computing_structure_solution 'SHELXT 2014/5 (Sheldrick, 2014)'
_diffrn_ambient_temperature 100(2)
_diffrn_measured_fraction_theta_full 0.999
_diffrn_measured_fraction_theta_max 0.998
_diffrn_measurement_device_type 'Bruker D8 Venture'
_diffrn_measurement_method '\f and \w scans'
_diffrn_radiation_type MoK\a
_diffrn_radiation_wavelength 0.71073
_diffrn_reflns_av_R_equivalents 0.0554
_diffrn_reflns_av_unetI/netI 0.0136
_diffrn_reflns_Laue_measured_fraction_full 0.999
_diffrn_reflns_Laue_measured_fraction_max 0.998
_diffrn_reflns_limit_h_max 24
_diffrn_reflns_limit_h_min -24
_diffrn_reflns_limit_k_max 16
_diffrn_reflns_limit_k_min -16
_diffrn_reflns_limit_l_max 27
_diffrn_reflns_limit_l_min -27
_diffrn_reflns_number 222646
_diffrn_reflns_point_group_measured_fraction_full 0.999
_diffrn_reflns_point_group_measured_fraction_max 0.998
_diffrn_reflns_theta_full 25.242
_diffrn_reflns_theta_max 26.434
_diffrn_reflns_theta_min 2.582
_exptl_absorpt_coefficient_mu 0.802
_exptl_absorpt_correction_T_max 0.7454
_exptl_absorpt_correction_T_min 0.6695
_exptl_absorpt_correction_type multi-scan
_exptl_absorpt_process_details SADABS
_exptl_crystal_colour yellow
_exptl_crystal_density_diffrn 1.496
_exptl_crystal_description block
_exptl_crystal_F_000 2720
_exptl_crystal_size_max 0.320
_exptl_crystal_size_mid 0.284
_exptl_crystal_size_min 0.217
_refine_diff_density_max 0.395
_refine_diff_density_min -0.339
_refine_diff_density_rms 0.051
_refine_ls_extinction_method none
_refine_ls_goodness_of_fit_ref 1.050
_refine_ls_hydrogen_treatment constr
_refine_ls_matrix_type full
_refine_ls_number_parameters 325
_refine_ls_number_reflns 5956
_refine_ls_number_restraints 0
_refine_ls_restrained_S_all 1.050
_refine_ls_R_factor_all 0.0256
_refine_ls_R_factor_gt 0.0199
_refine_ls_shift/su_max 0.005
_refine_ls_shift/su_mean 0.000
_refine_ls_structure_factor_coef Fsqd
_refine_ls_weighting_details 'w=1/[\s^2^(Fo^2^)+(0.0167P)^2^+4.7044P] where P=(Fo^2^+2Fc^2^)/3'
_refine_ls_weighting_scheme calc
_refine_ls_wR_factor_gt 0.0426
_refine_ls_wR_factor_ref 0.0446
_reflns_Friedel_coverage 0.000
_reflns_number_gt 5319
_reflns_number_total 5956
_reflns_threshold_expression 'I > 2\s(I)'
_cod_data_source_file c9dt03371h2.cif
_cod_data_source_block S19_xch244_0ma_a
_cod_database_code 7701806
_shelx_shelxl_version_number 2016/4
_shelx_space_group_comment
;
The symmetry employed for this shelxl refinement is uniquely defined
by the following loop, which should always be used as a source of
symmetry information in preference to the above space-group names.
They are only intended as comments.
;
_shelx_estimated_absorpt_t_min 0.783
_shelx_estimated_absorpt_t_max 0.845

loop_
_space_group_symop_operation_xyz
'x, y, z'
'-x+1/2, -y, z+1/2'
'-x, y+1/2, -z+1/2'
'x+1/2, -y+1/2, -z'
'-x, -y, -z'
'x-1/2, y, -z-1/2'
'x, -y-1/2, z-1/2'
'-x-1/2, y-1/2, z'

loop_
_atom_site_label
_atom_site_type_symbol
_atom_site_fract_x
_atom_site_fract_y
_atom_site_fract_z
_atom_site_U_iso_or_equiv
_atom_site_adp_type
_atom_site_occupancy
_atom_site_site_symmetry_order
_atom_site_calc_flag
_atom_site_refinement_flags_posn
_atom_site_refinement_flags_adp
RH1 Rh 0.53889(2) 0.71058(2) 0.61421(2) 0.00952(4) Uani 1 1 d . .
P1 P 0.63010(2) 0.69366(3) 0.68263(2) 0.01356(8) Uani 1 1 d . .
C1 C 0.56456(8) 0.58842(11) 0.56098(7) 0.0140(3) Uani 1 1 d . .
H1A H 0.592660 0.541468 0.585030 0.017 Uiso 1 1 calc R U
H1B H 0.522199 0.553141 0.548850 0.017 Uiso 1 1 calc R U
F1 F 0.52263(5) 0.83249(7) 0.67475(4) 0.01719(19) Uani 1 1 d . .
F2 F 0.60384(5) 0.95044(6) 0.59595(4) 0.0182(2) Uani 1 1 d . .
P2 P 0.46502(2) 0.60846(3) 0.67359(2) 0.01216(8) Uani 1 1 d . .
C2 C 0.60456(8) 0.61883(11) 0.50404(7) 0.0156(3) Uani 1 1 d . .
H2A H 0.642371 0.570904 0.497184 0.019 Uiso 1 1 calc R U
H2B H 0.573756 0.616324 0.468585 0.019 Uiso 1 1 calc R U
F3 F 0.69310(5) 1.01681(7) 0.51397(4) 0.0224(2) Uani 1 1 d . .
P3 P 0.45081(2) 0.76245(3) 0.54934(2) 0.01111(8) Uani 1 1 d . .
C3 C 0.63333(8) 0.72245(11) 0.51042(7) 0.0134(3) Uani 1 1 d . .
C6 C 0.67373(8) 0.91983(12) 0.51322(7) 0.0167(3) Uani 1 1 d . .
C5 C 0.70032(8) 0.85768(13) 0.46974(7) 0.0187(3) Uani 1 1 d . .
F5 F 0.70435(5) 0.69960(7) 0.42423(4) 0.0236(2) Uani 1 1 d . .
C4 C 0.67966(8) 0.75936(13) 0.46895(7) 0.0167(3) Uani 1 1 d . .
F4 F 0.74559(5) 0.89332(8) 0.42887(4) 0.0264(2) Uani 1 1 d . .
C7 C 0.62772(8) 0.88290(12) 0.55534(7) 0.0143(3) Uani 1 1 d . .
C8 C 0.60636(7) 0.78376(11) 0.55638(7) 0.0126(3) Uani 1 1 d . .
C9 C 0.69327(8) 0.79437(13) 0.67539(8) 0.0203(3) Uani 1 1 d . .
H9A H 0.715479 0.788058 0.635406 0.024 Uiso 1 1 calc R U
H9B H 0.668442 0.858849 0.675788 0.024 Uiso 1 1 calc R U
C10 C 0.74957(9) 0.79903(14) 0.72337(8) 0.0256(4) Uani 1 1 d . .
H10A H 0.774018 0.735124 0.724563 0.038 Uiso 1 1 calc R U
H10B H 0.728975 0.812236 0.762903 0.038 Uiso 1 1 calc R U
H10C H 0.781744 0.852702 0.713357 0.038 Uiso 1 1 calc R U
C11 C 0.68269(9) 0.57991(13) 0.68323(7) 0.0208(4) Uani 1 1 d . .
H11A H 0.709945 0.578537 0.720887 0.025 Uiso 1 1 calc R U
H11B H 0.652050 0.520992 0.683585 0.025 Uiso 1 1 calc R U
C12 C 0.73130(9) 0.57138(14) 0.62940(8) 0.0259(4) Uani 1 1 d . .
H12A H 0.705332 0.579030 0.591839 0.039 Uiso 1 1 calc R U
H12B H 0.753562 0.505771 0.629921 0.039 Uiso 1 1 calc R U
H12C H 0.766158 0.623868 0.631933 0.039 Uiso 1 1 calc R U
C13 C 0.60117(8) 0.71057(13) 0.76152(7) 0.0194(3) Uani 1 1 d . .
H13A H 0.603683 0.782794 0.770907 0.023 Uiso 1 1 calc R U
H13B H 0.552278 0.691317 0.763409 0.023 Uiso 1 1 calc R U
C14 C 0.63844(10) 0.65472(16) 0.81155(8) 0.0303(4) Uani 1 1 d . .
H14A H 0.634125 0.582605 0.804920 0.045 Uiso 1 1 calc R U
H14B H 0.618237 0.672231 0.850627 0.045 Uiso 1 1 calc R U
H14C H 0.686954 0.673379 0.811307 0.045 Uiso 1 1 calc R U
C15 C 0.52094(10) 0.41254(13) 0.67556(8) 0.0275(4) Uani 1 1 d . .
H15A H 0.478836 0.381136 0.660768 0.041 Uiso 1 1 calc R U
H15B H 0.547108 0.364039 0.699333 0.041 Uiso 1 1 calc R U
H15C H 0.548545 0.434955 0.641198 0.041 Uiso 1 1 calc R U
C16 C 0.50269(9) 0.50236(12) 0.71518(7) 0.0192(3) Uani 1 1 d . .
H16A H 0.544650 0.525581 0.735954 0.023 Uiso 1 1 calc R U
H16B H 0.469882 0.480423 0.746551 0.023 Uiso 1 1 calc R U
C17 C 0.39405(8) 0.54447(12) 0.63523(7) 0.0182(3) Uani 1 1 d . .
H17A H 0.369307 0.594339 0.610465 0.022 Uiso 1 1 calc R U
H17B H 0.413798 0.494596 0.607204 0.022 Uiso 1 1 calc R U
C18 C 0.34186(9) 0.49130(14) 0.67530(8) 0.0260(4) Uani 1 1 d . .
H18A H 0.308607 0.456041 0.649943 0.039 Uiso 1 1 calc R U
H18B H 0.317982 0.540566 0.700353 0.039 Uiso 1 1 calc R U
H18C H 0.365514 0.443194 0.701318 0.039 Uiso 1 1 calc R U
C19 C 0.42088(8) 0.68459(12) 0.73105(7) 0.0173(3) Uani 1 1 d . .
H19A H 0.446574 0.747921 0.735474 0.021 Uiso 1 1 calc R U
H19B H 0.375060 0.701844 0.715052 0.021 Uiso 1 1 calc R U
C20 C 0.41109(9) 0.64046(14) 0.79403(7) 0.0238(4) Uani 1 1 d . .
H20A H 0.382180 0.580775 0.791416 0.036 Uiso 1 1 calc R U
H20B H 0.389040 0.689999 0.820168 0.036 Uiso 1 1 calc R U
H20C H 0.455751 0.622303 0.810924 0.036 Uiso 1 1 calc R U
C21 C 0.41914(8) 0.67086(12) 0.49385(7) 0.0172(3) Uani 1 1 d . .
H21A H 0.457769 0.652363 0.467176 0.021 Uiso 1 1 calc R U
H21B H 0.405405 0.609844 0.516014 0.021 Uiso 1 1 calc R U
C22 C 0.35903(8) 0.70274(14) 0.45389(8) 0.0221(4) Uani 1 1 d . .
H22A H 0.370480 0.765267 0.433211 0.033 Uiso 1 1 calc R U
H22B H 0.318275 0.712782 0.478962 0.033 Uiso 1 1 calc R U
H22C H 0.349864 0.650574 0.423928 0.033 Uiso 1 1 calc R U
C23 C 0.46737(8) 0.87254(11) 0.50159(7) 0.0150(3) Uani 1 1 d . .
H23A H 0.422772 0.903945 0.492068 0.018 Uiso 1 1 calc R U
H23B H 0.493858 0.921250 0.525780 0.018 Uiso 1 1 calc R U
C24 C 0.50550(8) 0.85589(12) 0.44223(7) 0.0179(3) Uani 1 1 d . .
H24A H 0.482422 0.803534 0.418941 0.027 Uiso 1 1 calc R U
H24B H 0.552672 0.835339 0.450752 0.027 Uiso 1 1 calc R U
H24C H 0.505858 0.918103 0.418912 0.027 Uiso 1 1 calc R U
C25 C 0.37248(8) 0.80570(11) 0.58755(7) 0.0163(3) Uani 1 1 d . .
H25A H 0.336739 0.817887 0.556746 0.020 Uiso 1 1 calc R U
H25B H 0.355820 0.751836 0.614420 0.020 Uiso 1 1 calc R U
C26 C 0.38194(9) 0.90088(12) 0.62490(8) 0.0223(4) Uani 1 1 d . .
H26A H 0.390884 0.957361 0.597877 0.033 Uiso 1 1 calc R U
H26B H 0.420718 0.892335 0.652482 0.033 Uiso 1 1 calc R U
H26C H 0.340279 0.913910 0.648247 0.033 Uiso 1 1 calc R U

loop_
_atom_site_aniso_label
_atom_site_aniso_U_11
_atom_site_aniso_U_22
_atom_site_aniso_U_33
_atom_site_aniso_U_23
_atom_site_aniso_U_13
_atom_site_aniso_U_12
RH1 0.01097(6) 0.00867(6) 0.00893(6) -0.00041(4) 0.00041(4) 0.00082(4)
P1 0.01386(19) 0.0154(2) 0.01137(19) -0.00009(15) -0.00118(15) 0.00216(16)
C1 0.0163(8) 0.0113(7) 0.0143(8) -0.0016(6) 0.0013(6) 0.0009(6)
F1 0.0203(5) 0.0132(4) 0.0181(5) -0.0050(4) 0.0022(4) 0.0010(4)
F2 0.0217(5) 0.0129(4) 0.0200(5) -0.0022(4) -0.0009(4) -0.0005(4)
P2 0.01454(19) 0.01135(18) 0.01059(18) 0.00015(14) 0.00134(15) 0.00031(15)
C2 0.0178(8) 0.0153(8) 0.0137(8) -0.0022(6) 0.0013(6) 0.0017(6)
F3 0.0199(5) 0.0182(5) 0.0291(5) 0.0078(4) -0.0048(4) -0.0073(4)
P3 0.01144(18) 0.01039(18) 0.01149(19) 0.00093(14) 0.00022(15) 0.00021(14)
C3 0.0121(7) 0.0166(8) 0.0116(7) 0.0017(6) -0.0025(6) 0.0012(6)
C6 0.0131(8) 0.0160(8) 0.0210(8) 0.0069(6) -0.0072(6) -0.0039(6)
C5 0.0111(7) 0.0275(9) 0.0175(8) 0.0094(7) 0.0006(6) -0.0016(7)
F5 0.0221(5) 0.0306(6) 0.0179(5) -0.0016(4) 0.0086(4) 0.0038(4)
C4 0.0127(7) 0.0239(8) 0.0135(8) 0.0000(6) -0.0003(6) 0.0042(7)
F4 0.0175(5) 0.0347(6) 0.0270(5) 0.0105(5) 0.0075(4) -0.0044(4)
C7 0.0140(7) 0.0160(8) 0.0128(7) 0.0005(6) -0.0034(6) 0.0018(6)
C8 0.0107(7) 0.0152(7) 0.0120(7) 0.0022(6) -0.0018(6) 0.0006(6)
C9 0.0158(8) 0.0229(9) 0.0220(9) 0.0027(7) -0.0042(7) -0.0030(7)
C10 0.0196(8) 0.0313(10) 0.0260(9) 0.0017(8) -0.0066(7) -0.0028(8)
C11 0.0210(8) 0.0229(9) 0.0185(9) 0.0011(7) -0.0019(7) 0.0090(7)
C12 0.0196(9) 0.0344(10) 0.0236(9) -0.0043(8) 0.0003(7) 0.0098(8)
C13 0.0184(8) 0.0250(9) 0.0147(8) -0.0043(7) 0.0010(6) -0.0006(7)
C14 0.0313(10) 0.0451(12) 0.0146(9) 0.0024(8) -0.0008(7) 0.0011(9)
C15 0.0373(11) 0.0161(8) 0.0292(10) 0.0077(7) 0.0097(8) 0.0071(8)
C16 0.0210(8) 0.0194(8) 0.0173(8) 0.0068(7) 0.0020(7) 0.0022(7)
C17 0.0223(8) 0.0133(8) 0.0189(8) -0.0007(6) -0.0002(7) -0.0044(6)
C18 0.0242(9) 0.0249(9) 0.0288(10) 0.0046(8) -0.0016(8) -0.0091(7)
C19 0.0169(8) 0.0194(8) 0.0155(8) -0.0039(6) 0.0034(6) 0.0004(6)
C20 0.0231(9) 0.0334(10) 0.0150(8) -0.0018(7) 0.0041(7) 0.0012(8)
C21 0.0206(8) 0.0156(8) 0.0155(8) -0.0005(6) -0.0019(6) -0.0031(7)
C22 0.0169(8) 0.0309(10) 0.0185(8) -0.0014(7) -0.0023(7) -0.0032(7)
C23 0.0138(8) 0.0130(7) 0.0182(8) 0.0044(6) 0.0000(6) 0.0012(6)
C24 0.0167(8) 0.0208(8) 0.0162(8) 0.0053(6) -0.0007(6) -0.0006(7)
C25 0.0130(7) 0.0162(8) 0.0198(8) 0.0021(6) 0.0030(6) 0.0020(6)
C26 0.0217(9) 0.0205(8) 0.0248(9) -0.0032(7) 0.0044(7) 0.0054(7)

loop_
_atom_type_symbol
_atom_type_description
_atom_type_scat_dispersion_real
_atom_type_scat_dispersion_imag
_atom_type_scat_source
C C 0.0033 0.0016 'International Tables Vol C Tables 4.2.6.8 and 6.1.1.4'
H H 0.0000 0.0000 'International Tables Vol C Tables 4.2.6.8 and 6.1.1.4'
F F 0.0171 0.0103 'International Tables Vol C Tables 4.2.6.8 and 6.1.1.4'
P P 0.1023 0.0942 'International Tables Vol C Tables 4.2.6.8 and 6.1.1.4'
Rh Rh -1.1178 0.9187 'International Tables Vol C Tables 4.2.6.8 and 6.1.1.4'

loop_
_geom_angle_atom_site_label_1
_geom_angle_atom_site_label_2
_geom_angle_atom_site_label_3
_geom_angle
C1 RH1 C8 82.42(6)
C1 RH1 F1 173.53(5)
C8 RH1 F1 96.96(5)
C1 RH1 P3 93.56(4)
C8 RH1 P3 87.01(4)
F1 RH1 P3 92.84(3)
C1 RH1 P1 96.16(5)
C8 RH1 P1 87.85(4)
F1 RH1 P1 77.37(3)
P3 RH1 P1 168.314(15)
C1 RH1 P2 90.47(4)
C8 RH1 P2 172.89(4)
F1 RH1 P2 90.08(3)
P3 RH1 P2 93.662(15)
P1 RH1 P2 92.732(16)
C9 P1 C11 103.51(8)
C9 P1 C13 101.43(8)
C11 P1 C13 105.38(8)
C9 P1 RH1 112.50(5)
C11 P1 RH1 120.57(6)
C13 P1 RH1 111.46(5)
C2 C1 RH1 112.33(10)
C2 C1 H1A 109.1
RH1 C1 H1A 109.1
C2 C1 H1B 109.1
RH1 C1 H1B 109.1
H1A C1 H1B 107.9
C17 P2 C19 102.95(8)
C17 P2 C16 99.97(8)
C19 P2 C16 105.47(8)
C17 P2 RH1 117.94(5)
C19 P2 RH1 110.32(5)
C16 P2 RH1 118.38(6)
C3 C2 C1 110.89(12)
C3 C2 H2A 109.5
C1 C2 H2A 109.5
C3 C2 H2B 109.5
C1 C2 H2B 109.5
H2A C2 H2B 108.0
C25 P3 C23 99.12(7)
C25 P3 C21 103.70(8)
C23 P3 C21 101.99(7)
C25 P3 RH1 114.86(6)
C23 P3 RH1 117.36(5)
C21 P3 RH1 117.25(5)
C4 C3 C8 121.14(14)
C4 C3 C2 120.82(14)
C8 C3 C2 117.73(13)
F3 C6 C5 118.93(14)
F3 C6 C7 121.01(15)
C5 C6 C7 120.06(15)
F4 C5 C6 120.19(15)
F4 C5 C4 121.35(15)
C6 C5 C4 118.46(14)
F5 C4 C5 117.84(14)
F5 C4 C3 120.41(15)
C5 C4 C3 121.71(15)
F2 C7 C6 115.55(14)
F2 C7 C8 121.40(14)
C6 C7 C8 123.05(15)
C7 C8 C3 115.54(14)
C7 C8 RH1 130.43(11)
C3 C8 RH1 114.02(11)
C10 C9 P1 116.89(12)
C10 C9 H9A 108.1
P1 C9 H9A 108.1
C10 C9 H9B 108.1
P1 C9 H9B 108.1
H9A C9 H9B 107.3
C9 C10 H10A 109.5
C9 C10 H10B 109.5
H10A C10 H10B 109.5
C9 C10 H10C 109.5
H10A C10 H10C 109.5
H10B C10 H10C 109.5
C12 C11 P1 113.80(12)
C12 C11 H11A 108.8
P1 C11 H11A 108.8
C12 C11 H11B 108.8
P1 C11 H11B 108.8
H11A C11 H11B 107.7
C11 C12 H12A 109.5
C11 C12 H12B 109.5
H12A C12 H12B 109.5
C11 C12 H12C 109.5
H12A C12 H12C 109.5
H12B C12 H12C 109.5
C14 C13 P1 118.79(12)
C14 C13 H13A 107.6
P1 C13 H13A 107.6
C14 C13 H13B 107.6
P1 C13 H13B 107.6
H13A C13 H13B 107.1
C13 C14 H14A 109.5
C13 C14 H14B 109.5
H14A C14 H14B 109.5
C13 C14 H14C 109.5
H14A C14 H14C 109.5
H14B C14 H14C 109.5
C16 C15 H15A 109.5
C16 C15 H15B 109.5
H15A C15 H15B 109.5
C16 C15 H15C 109.5
H15A C15 H15C 109.5
H15B C15 H15C 109.5
C15 C16 P2 114.24(12)
C15 C16 H16A 108.7
P2 C16 H16A 108.7
C15 C16 H16B 108.7
P2 C16 H16B 108.7
H16A C16 H16B 107.6
C18 C17 P2 116.84(12)
C18 C17 H17A 108.1
P2 C17 H17A 108.1
C18 C17 H17B 108.1
P2 C17 H17B 108.1
H17A C17 H17B 107.3
C17 C18 H18A 109.5
C17 C18 H18B 109.5
H18A C18 H18B 109.5
C17 C18 H18C 109.5
H18A C18 H18C 109.5
H18B C18 H18C 109.5
C20 C19 P2 118.40(12)
C20 C19 H19A 107.7
P2 C19 H19A 107.7
C20 C19 H19B 107.7
P2 C19 H19B 107.7
H19A C19 H19B 107.1
C19 C20 H20A 109.5
C19 C20 H20B 109.5
H20A C20 H20B 109.5
C19 C20 H20C 109.5
H20A C20 H20C 109.5
H20B C20 H20C 109.5
C22 C21 P3 117.24(12)
C22 C21 H21A 108.0
P3 C21 H21A 108.0
C22 C21 H21B 108.0
P3 C21 H21B 108.0
H21A C21 H21B 107.2
C21 C22 H22A 109.5
C21 C22 H22B 109.5
H22A C22 H22B 109.5
C21 C22 H22C 109.5
H22A C22 H22C 109.5
H22B C22 H22C 109.5
C24 C23 P3 117.60(11)
C24 C23 H23A 107.9
P3 C23 H23A 107.9
C24 C23 H23B 107.9
P3 C23 H23B 107.9
H23A C23 H23B 107.2
C23 C24 H24A 109.5
C23 C24 H24B 109.5
H24A C24 H24B 109.5
C23 C24 H24C 109.5
H24A C24 H24C 109.5
H24B C24 H24C 109.5
C26 C25 P3 114.20(11)
C26 C25 H25A 108.7
P3 C25 H25A 108.7
C26 C25 H25B 108.7
P3 C25 H25B 108.7
H25A C25 H25B 107.6
C25 C26 H26A 109.5
C25 C26 H26B 109.5
H26A C26 H26B 109.5
C25 C26 H26C 109.5
H26A C26 H26C 109.5
H26B C26 H26C 109.5

loop_
_geom_bond_atom_site_label_1
_geom_bond_atom_site_label_2
_geom_bond_distance
RH1 C1 2.0775(15)
RH1 C8 2.0828(15)
RH1 F1 2.1360(9)
RH1 P3 2.3470(4)
RH1 P1 2.3502(4)
RH1 P2 2.3836(4)
P1 C9 1.8345(17)
P1 C11 1.8367(17)
P1 C13 1.8511(16)
C1 C2 1.539(2)
C1 H1A 0.9900
C1 H1B 0.9900
F2 C7 1.3579(18)
P2 C17 1.8379(16)
P2 C19 1.8447(16)
P2 C16 1.8460(16)
C2 C3 1.503(2)
C2 H2A 0.9900
C2 H2B 0.9900
F3 C6 1.3523(18)
P3 C25 1.8420(16)
P3 C23 1.8426(15)
P3 C21 1.8431(16)
C3 C4 1.381(2)
C3 C8 1.410(2)
C6 C5 1.375(2)
C6 C7 1.387(2)
C5 F4 1.3526(18)
C5 C4 1.377(2)
F5 C4 1.3617(18)
C7 C8 1.391(2)
C9 C10 1.531(2)
C9 H9A 0.9900
C9 H9B 0.9900
C10 H10A 0.9800
C10 H10B 0.9800
C10 H10C 0.9800
C11 C12 1.529(2)
C11 H11A 0.9900
C11 H11B 0.9900
C12 H12A 0.9800
C12 H12B 0.9800
C12 H12C 0.9800
C13 C14 1.522(2)
C13 H13A 0.9900
C13 H13B 0.9900
C14 H14A 0.9800
C14 H14B 0.9800
C14 H14C 0.9800
C15 C16 1.531(2)
C15 H15A 0.9800
C15 H15B 0.9800
C15 H15C 0.9800
C16 H16A 0.9900
C16 H16B 0.9900
C17 C18 1.528(2)
C17 H17A 0.9900
C17 H17B 0.9900
C18 H18A 0.9800
C18 H18B 0.9800
C18 H18C 0.9800
C19 C20 1.527(2)
C19 H19A 0.9900
C19 H19B 0.9900
C20 H20A 0.9800
C20 H20B 0.9800
C20 H20C 0.9800
C21 C22 1.531(2)
C21 H21A 0.9900
C21 H21B 0.9900
C22 H22A 0.9800
C22 H22B 0.9800
C22 H22C 0.9800
C23 C24 1.528(2)
C23 H23A 0.9900
C23 H23B 0.9900
C24 H24A 0.9800
C24 H24B 0.9800
C24 H24C 0.9800
C25 C26 1.530(2)
C25 H25A 0.9900
C25 H25B 0.9900
C26 H26A 0.9800
C26 H26B 0.9800
C26 H26C 0.9800
